data_1553853
loop_
_publ_author_name
'Zhang, Yuehong'
'Wang, Chiming'
'Chen, Xin'
'Pan, Houhe'
'Qi, Dongdong'
'Wang, Kang'
'Jiang, Jianzhuang'

_publ_section_title
;
 Novel, linear oligoisoindole compounds with a conjugated electronic
 structure
;
_journal_issue 12
_journal_name_full 'Organic Chemistry Frontiers'
_journal_page_first 2364
_journal_paper_doi 10.1039/C7QO00631D
_journal_volume 4
_journal_year 2017
_chemical_formula_sum 'C202 H249 Cl14 N9 O15'
_chemical_formula_weight 3539.40
_chemical_name_systematic hexaisoindole
_space_group_IT_number 2
_space_group_name_Hall '-P 1'
_space_group_name_H-M_alt 'P -1'
_symmetry_cell_setting triclinic
_symmetry_space_group_name_H-M 'P -1'
_atom_sites_solution_hydrogens geom
_atom_sites_solution_primary direct
_atom_sites_solution_secondary difmap
_audit_creation_method SHELXL-97
_audit_update_record
;
2017-05-04 deposited with the CCDC.
2017-08-29 downloaded from the CCDC.
;
_cell_angle_alpha 90.357(2)
_cell_angle_beta 95.539(2)
_cell_angle_gamma 107.328(2)
_cell_formula_units_Z 2
_cell_length_a 18.0089(5)
_cell_length_b 19.4187(5)
_cell_length_c 29.7417(7)
_cell_measurement_reflns_used 18852
_cell_measurement_temperature 150
_cell_measurement_theta_max 67.1671
_cell_measurement_theta_min 3.2178
_cell_volume 9875.8(5)
_computing_cell_refinement
;
CrysAlisPro, Agilent Technologies,
Version 1.171.35.11 (release 16-05-2011 CrysAlis171 .NET)
(compiled May 16 2011,17:55:39)
;
_computing_data_collection
;
CrysAlisPro, Agilent Technologies,
Version 1.171.35.11 (release 16-05-2011 CrysAlis171 .NET)
(compiled May 16 2011,17:55:39)
;
_computing_data_reduction
;
CrysAlisPro, Agilent Technologies,
Version 1.171.35.11 (release 16-05-2011 CrysAlis171 .NET)
(compiled May 16 2011,17:55:39)
;
_computing_structure_refinement 'SHELXL-97 (Sheldrick, 1997)'
_computing_structure_solution 'SHELXS-97 (Sheldrick, 1990)'
_diffrn_ambient_temperature 150
_diffrn_measured_fraction_theta_full 0.974
_diffrn_measured_fraction_theta_max 0.974
_diffrn_measurement_device_type 'Xcalibur, Eos, Gemini'
_diffrn_measurement_method '\w scans'
_diffrn_radiation_monochromator graphite
_diffrn_radiation_source 'fine-focus sealed tube'
_diffrn_radiation_type CuK\a
_diffrn_radiation_wavelength 1.54178
_diffrn_reflns_av_R_equivalents 0.0394
_diffrn_reflns_av_sigmaI/netI 0.0555
_diffrn_reflns_limit_h_max 20
_diffrn_reflns_limit_h_min -21
_diffrn_reflns_limit_k_max 17
_diffrn_reflns_limit_k_min -23
_diffrn_reflns_limit_l_max 35
_diffrn_reflns_limit_l_min -29
_diffrn_reflns_number 67519
_diffrn_reflns_theta_full 67.27
_diffrn_reflns_theta_max 67.27
_diffrn_reflns_theta_min 3.22
_exptl_absorpt_coefficient_mu 2.264
_exptl_absorpt_correction_T_max 1.00000
_exptl_absorpt_correction_T_min 0.52081
_exptl_absorpt_correction_type multi-scan
_exptl_absorpt_process_details
;
CrysAlisPro, Agilent Technologies,
Version 1.171.35.11 (release 16-05-2011 CrysAlis171 .NET)
(compiled May 16 2011,17:55:39)
Empirical absorption correction using spherical harmonics,
 implemented in SCALE3 ABSPACK scaling algorithm.
;
_exptl_crystal_colour green
_exptl_crystal_density_diffrn 1.190
_exptl_crystal_density_method 'not measured'
_exptl_crystal_description block
_exptl_crystal_F_000 3764
_refine_diff_density_max 2.196
_refine_diff_density_min -1.561
_refine_diff_density_rms 0.101
_refine_ls_extinction_method none
_refine_ls_goodness_of_fit_ref 1.300
_refine_ls_hydrogen_treatment mixed
_refine_ls_matrix_type fullcycle
_refine_ls_number_parameters 2215
_refine_ls_number_reflns 34508
_refine_ls_number_restraints 19
_refine_ls_restrained_S_all 1.319
_refine_ls_R_factor_all 0.1424
_refine_ls_R_factor_gt 0.1121
_refine_ls_shift/su_max 0.001
_refine_ls_shift/su_mean 0.000
_refine_ls_structure_factor_coef Fsqd
_refine_ls_weighting_details 'calc w=1/[\s^2^(Fo^2^)+(0.2000P)^2^+0.0000P] where P=(Fo^2^+2Fc^2^)/3'
_refine_ls_weighting_scheme calc
_refine_ls_wR_factor_gt 0.3263
_refine_ls_wR_factor_ref 0.3551
_reflns_number_gt 23534
_reflns_number_total 34508
_reflns_threshold_expression >2sigma(I)
_cod_data_source_file c7qo00631d2.cif
_cod_data_source_block hexaisoindole
_cod_original_cell_volume 9875.8(4)
_cod_database_code 1553853

loop_
_symmetry_equiv_pos_as_xyz
'x, y, z'
'-x, -y, -z'

loop_
_atom_site_label
_atom_site_type_symbol
_atom_site_fract_x
_atom_site_fract_y
_atom_site_fract_z
_atom_site_U_iso_or_equiv
_atom_site_adp_type
_atom_site_occupancy
_atom_site_symmetry_multiplicity
_atom_site_calc_flag
_atom_site_refinement_flags
C1 C 0.8169(2) 0.8012(2) 0.35675(12) 0.027 Uani 1 1 d .
H1 H 0.7959 0.8349 0.3686 0.033 Uiso 1 1 calc R
C2 C 0.8090(2) 0.5355(2) 0.15599(13) 0.029 Uani 1 1 d .
H2 H 0.8531 0.5750 0.1628 0.035 Uiso 1 1 calc R
C3 C 0.4254(2) 0.38172(19) 0.22698(12) 0.025 Uani 1 1 d .
C4 C 0.7424(2) 0.52584(19) 0.17823(12) 0.025 Uani 1 1 d .
C5 C 0.4371(2) 0.34218(19) 0.18818(12) 0.025 Uani 1 1 d .
C6 C 0.6742(2) 0.4136(2) 0.13719(12) 0.027 Uani 1 1 d .
H6 H 0.6308 0.3731 0.1313 0.033 Uiso 1 1 calc R
C7 C 0.7602(2) 0.6697(2) 0.26370(12) 0.026 Uani 1 1 d .
C8 C 0.7409(2) 0.4226(2) 0.11538(13) 0.028 Uani 1 1 d .
C9 C 0.5423(2) 0.43561(19) 0.20077(12) 0.023 Uani 1 1 d .
C10 C 0.6162(2) 0.47753(18) 0.19632(12) 0.023 Uani 1 1 d .
C11 C 0.5628(2) 1.1242(2) 0.38774(13) 0.028 Uani 1 1 d .
C12 C 0.5944(2) 0.7822(2) 0.24876(12) 0.027 Uani 1 1 d .
C13 C 0.1811(2) 0.0037(2) -0.00863(13) 0.035 Uani 1 1 d .
C14 C 0.6362(2) 0.9719(2) 0.34955(13) 0.030 Uani 1 1 d .
C15 C 0.6142(2) 0.8814(2) 0.29481(13) 0.028 Uani 1 1 d .
C16 C 0.4855(2) 0.8106(2) 0.18568(13) 0.031 Uani 1 1 d .
C17 C 0.6749(2) 0.46759(19) 0.16821(12) 0.024 Uani 1 1 d .
C18 C 0.3847(2) 0.25085(19) 0.13393(12) 0.025 Uani 1 1 d .
C19 C 0.4890(2) 0.4433(2) 0.23426(12) 0.025 Uani 1 1 d .
C20 C 0.5616(2) 0.7322(2) 0.21232(12) 0.028 Uani 1 1 d .
H20 H 0.5756 0.6901 0.2094 0.033 Uiso 1 1 calc R
C21 C 0.2611(3) 0.2911(3) 0.35256(16) 0.048 Uani 1 1 d .
C22 C 0.8871(2) 0.7936(2) 0.37551(13) 0.031 Uani 1 1 d .
C23 C 0.7284(2) 0.5711(2) 0.21340(13) 0.026 Uani 1 1 d .
C24 C 0.4773(2) 0.5870(2) 0.34210(13) 0.033 Uani 1 1 d .
C25 C 0.3671(2) 0.4131(2) 0.28839(14) 0.032 Uani 1 1 d .
C26 C 0.6650(2) 1.1049(2) 0.44127(14) 0.037 Uani 1 1 d .
H26 H 0.6974 1.1167 0.4682 0.045 Uiso 1 1 calc R
C27 C 0.2531(2) 0.3369(2) 0.31754(15) 0.037 Uani 1 1 d .
C28 C 0.8840(2) 0.7006(2) 0.32063(14) 0.034 Uani 1 1 d .
H28 H 0.9061 0.6681 0.3084 0.041 Uiso 1 1 calc R
C29 C 0.6209(2) 1.0330(2) 0.37211(13) 0.029 Uani 1 1 d .
C30 C 0.3634(2) 0.3646(2) 0.25352(13) 0.032 Uani 1 1 d .
H30 H 0.3216 0.3228 0.2480 0.038 Uiso 1 1 calc R
C31 C 0.4922(2) 0.4924(2) 0.26933(12) 0.027 Uani 1 1 d .
H31 H 0.5340 0.5344 0.2745 0.032 Uiso 1 1 calc R
C32 C 0.6117(2) 1.1412(2) 0.42873(13) 0.031 Uani 1 1 d .
C33 C 0.9123(2) 0.8900(2) 0.43162(13) 0.032 Uani 1 1 d .
C34 C 0.2007(2) 0.0971(2) 0.10045(12) 0.027 Uani 1 1 d .
C35 C 0.6569(2) 0.78778(19) 0.28488(12) 0.026 Uani 1 1 d .
C36 C 0.5478(3) 0.5955(2) 0.36775(14) 0.036 Uani 1 1 d .
C37 C 0.2220(2) 0.0787(2) 0.05861(12) 0.028 Uani 1 1 d .
C38 C 0.9203(2) 0.7437(2) 0.35796(15) 0.035 Uani 1 1 d .
C39 C 0.5697(2) 0.8421(2) 0.25375(13) 0.028 Uani 1 1 d .
C40 C 0.2508(2) 0.1528(2) 0.12781(12) 0.028 Uani 1 1 d .
H40 H 0.2373 0.1654 0.1554 0.034 Uiso 1 1 calc R
C41 C 0.3434(2) 0.1715(2) 0.07191(13) 0.031 Uani 1 1 d .
C42 C 0.7785(2) 0.75638(19) 0.31929(12) 0.025 Uani 1 1 d .
C43 C 0.3217(2) 0.18905(19) 0.11276(12) 0.025 Uani 1 1 d .
C44 C 0.1893(2) 0.3199(2) 0.28458(16) 0.040 Uani 1 1 d .
C45 C 0.8135(2) 0.7073(2) 0.30195(13) 0.028 Uani 1 1 d .
C46 C 0.5666(2) 1.0694(2) 0.35922(13) 0.029 Uani 1 1 d .
H46 H 0.5340 1.0571 0.3323 0.035 Uiso 1 1 calc R
C47 C 0.7040(2) 0.3022(2) 0.08521(14) 0.034 Uani 1 1 d .
C48 C 0.7057(2) 0.74631(19) 0.28980(12) 0.025 Uani 1 1 d .
C49 C 0.5144(2) 0.8584(2) 0.22262(14) 0.032 Uani 1 1 d .
H49 H 0.4980 0.8990 0.2265 0.038 Uiso 1 1 calc R
C50 C 0.1400(4) 0.2065(3) 0.3200(2) 0.061 Uani 1 1 d .
H50 H 0.1019 0.1621 0.3207 0.073 Uiso 1 1 calc R
C51 C 1.0199(2) 0.6869(2) 0.37020(16) 0.038 Uani 1 1 d .
C52 C 0.8070(2) 0.4840(2) 0.12345(13) 0.029 Uani 1 1 d .
C53 C 0.9864(3) 0.5810(3) 0.1152(2) 0.057 Uani 1 1 d .
C54 C 0.4230(3) 0.8874(2) 0.14484(14) 0.037 Uani 1 1 d .
C55 C 0.2161(2) -0.0508(2) -0.01023(15) 0.040 Uani 1 1 d .
C56 C 0.9438(3) 0.9584(2) 0.41599(15) 0.040 Uani 1 1 d .
C57 C 0.1334(3) 0.2531(3) 0.28619(19) 0.052 Uani 1 1 d .
H57 H 0.0910 0.2396 0.2641 0.062 Uiso 1 1 calc R
C58 C 0.0538(2) 0.1368(2) 0.12273(15) 0.038 Uani 1 1 d .
C59 C 0.9359(3) 1.0160(3) 0.4411(2) 0.057 Uani 1 1 d .
H59 H 0.9576 1.0630 0.4322 0.069 Uiso 1 1 calc R
C60 C 0.4307(2) 0.4764(2) 0.29621(13) 0.030 Uani 1 1 d .
C61 C 0.5078(2) 0.7485(2) 0.18105(12) 0.028 Uani 1 1 d .
C62 C 0.0880(2) 0.0856(2) 0.13918(13) 0.030 Uani 1 1 d .
C63 C 0.5041(3) 1.2099(2) 0.30663(17) 0.043 Uani 1 1 d .
C64 C 0.4860(2) 0.6414(2) 0.13389(13) 0.034 Uani 1 1 d .
C65 C 0.7379(3) 1.2726(3) 0.57199(19) 0.062 Uani 1 1 d .
H65 H 0.7685 1.2906 0.5989 0.074 Uiso 1 1 calc R
C66 C 0.4229(2) 0.2207(3) 0.06527(15) 0.044 Uani 1 1 d .
H66A H 0.4602 0.1939 0.0632 0.052 Uiso 1 1 calc R
H66B H 0.4216 0.2484 0.0384 0.052 Uiso 1 1 calc R
C67 C 0.5781(3) 0.5333(3) 0.38102(17) 0.046 Uani 1 1 d .
H67 H 0.5433 0.4901 0.3646 0.055 Uiso 1 1 calc R
C68 C -0.0056(3) 0.1287(3) 0.19252(19) 0.055 Uani 1 1 d .
H68 H -0.0392 0.1421 0.2102 0.066 Uiso 1 1 calc R
C69 C 0.3646(3) 1.0611(3) 0.36803(19) 0.052 Uani 1 1 d .
H69 H 0.4084 1.0479 0.3840 0.062 Uiso 1 1 calc R
C70 C 0.4481(3) 0.6436(2) 0.32901(14) 0.039 Uani 1 1 d .
C71 C 0.0803(2) 0.0570(2) 0.18198(14) 0.037 Uani 1 1 d .
C72 C 1.0030(3) 0.6259(3) 0.39613(18) 0.048 Uani 1 1 d .
C73 C 0.1135(3) 0.0920(3) -0.04179(17) 0.047 Uani 1 1 d U
H73 H 0.1149 0.1016 -0.0093 0.056 Uiso 1 1 calc R
C74 C 0.6686(2) 1.0496(2) 0.41206(14) 0.036 Uani 1 1 d .
C75 C 0.9152(2) 0.5556(2) 0.08899(16) 0.040 Uani 1 1 d .
C76 C 1.0853(3) 0.5816(3) 0.3517(2) 0.060 Uani 1 1 d .
H76 H 1.1079 0.5457 0.3456 0.072 Uiso 1 1 calc R
C77 C 0.2937(2) 0.1160(2) 0.04412(13) 0.034 Uani 1 1 d .
H77 H 0.3080 0.1040 0.0166 0.041 Uiso 1 1 calc R
C78 C 0.1545(2) 0.0347(2) -0.04594(15) 0.040 Uani 1 1 d .
C79 C 0.7191(3) 1.0002(3) 0.41681(16) 0.045 Uani 1 1 d .
H79A H 0.7742 1.0269 0.4179 0.054 Uiso 1 1 calc R
H79B H 0.7102 0.9719 0.4436 0.054 Uiso 1 1 calc R
C80 C 0.3968(3) 1.1104(3) 0.33078(17) 0.045 Uani 1 1 d .
C81 C 0.6069(3) 0.1972(3) 0.0542(2) 0.064 Uani 1 1 d U
H81 H 0.5677 0.1725 0.0320 0.077 Uiso 1 1 calc R
C82 C 0.5556(4) 0.5717(4) 0.10042(17) 0.064 Uani 1 1 d .
H82 H 0.5992 0.5677 0.0875 0.077 Uiso 1 1 calc R
C83 C 0.6487(3) 1.2193(2) 0.49433(14) 0.038 Uani 1 1 d .
C84 C 0.7948(4) 0.2952(3) 0.15660(18) 0.059 Uani 1 1 d .
H84 H 0.8208 0.3446 0.1481 0.071 Uiso 1 1 calc R
C85 C 0.7348(3) 1.3137(3) 0.4470(2) 0.056 Uani 1 1 d .
H85 H 0.7212 1.2747 0.4238 0.067 Uiso 1 1 calc R
C86 C 0.4674(3) 0.9325(3) 0.11516(17) 0.050 Uani 1 1 d .
C87 C 0.4935(3) 0.7128(2) 0.34415(16) 0.048 Uani 1 1 d .
H87 H 0.4763 0.7523 0.3364 0.058 Uiso 1 1 calc R
C88 C 1.1000(3) 0.6416(3) 0.3267(2) 0.057 Uani 1 1 d .
H88 H 1.1322 0.6460 0.3036 0.069 Uiso 1 1 calc R
C89 C 0.1224(3) 0.0036(3) 0.19787(16) 0.046 Uani 1 1 d .
H89 H 0.1749 0.0201 0.1878 0.055 Uiso 1 1 calc R
C90 C 0.4237(4) 0.6398(3) 0.45318(18) 0.060 Uani 1 1 d .
H90A H 0.4481 0.6465 0.4252 0.072 Uiso 1 1 calc R
H90B H 0.3916 0.6719 0.4536 0.072 Uiso 1 1 calc R
C91 C 0.5907(3) 0.6664(2) 0.38186(15) 0.044 Uani 1 1 d .
H91 H 0.6385 0.6747 0.3993 0.053 Uiso 1 1 calc R
C92 C 0.1799(3) 0.3722(3) 0.24858(18) 0.053 Uani 1 1 d .
H92 H 0.2310 0.4087 0.2483 0.064 Uiso 1 1 calc R
C93 C 0.4254(3) 0.5797(2) 0.14090(15) 0.044 Uani 1 1 d .
C94 C 0.6475(3) 0.2734(3) 0.04973(17) 0.051 Uani 1 1 d .
C95 C 0.6268(3) 0.1617(3) 0.0914(3) 0.069 Uani 1 1 d U
H95 H 0.5982 0.1136 0.0939 0.083 Uiso 1 1 calc R
C96 C 0.6829(3) 0.1907(3) 0.1233(2) 0.061 Uani 1 1 d .
H96 H 0.6944 0.1637 0.1472 0.073 Uiso 1 1 calc R
C97 C 0.7250(3) 0.2628(2) 0.12065(18) 0.048 Uani 1 1 d .
C98 C 0.2390(3) -0.0846(3) 0.03235(16) 0.047 Uani 1 1 d .
H98 H 0.2624 -0.0454 0.0550 0.057 Uiso 1 1 calc R
C99 C 0.3482(5) 0.9664(4) 0.1561(2) 0.082 Uani 1 1 d .
H99 H 0.3090 0.9780 0.1699 0.098 Uiso 1 1 calc R
C100 C 0.8691(3) 0.8765(3) 0.46814(16) 0.049 Uani 1 1 d .
C101 C 0.7159(3) 1.2791(3) 0.49129(17) 0.046 Uani 1 1 d .
C102 C -0.0106(3) 0.1618(3) 0.0477(2) 0.065 Uani 1 1 d .
H10A H -0.0396 0.1877 0.0626 0.098 Uiso 1 1 calc R
H10B H -0.0406 0.1118 0.0438 0.098 Uiso 1 1 calc R
H10C H 0.0000 0.1816 0.0187 0.098 Uiso 1 1 calc R
C103 C 0.5640(3) 0.7235(3) 0.37058(17) 0.051 Uani 1 1 d .
H103 H 0.5934 0.7699 0.3807 0.061 Uiso 1 1 calc R
C104 C 0.4714(2) 1.1602(2) 0.33767(14) 0.035 Uani 1 1 d .
C105 C 1.0679(3) 0.6964(3) 0.33506(17) 0.045 Uani 1 1 d .
C106 C 0.6243(3) 1.1863(3) 0.53283(16) 0.047 Uani 1 1 d .
C107 C 1.0375(3) 0.5732(3) 0.3860(2) 0.059 Uani 1 1 d .
H107 H 1.0281 0.5316 0.4026 0.071 Uiso 1 1 calc R
C108 C 0.4592(3) 1.2087(3) 0.26552(18) 0.053 Uani 1 1 d .
H108 H 0.4793 1.2410 0.2436 0.063 Uiso 1 1 calc R
C109 C 0.4321(4) 0.5140(3) 0.12602(19) 0.061 Uani 1 1 d .
H109 H 0.3928 0.4715 0.1301 0.074 Uiso 1 1 calc R
C110 C 0.1647(3) 0.0082(3) -0.08830(16) 0.051 Uani 1 1 d .
H110 H 0.1478 0.0274 -0.1145 0.061 Uiso 1 1 calc R
C111 C 0.6165(3) 0.7071(4) 0.10820(18) 0.061 Uani 1 1 d .
H111 H 0.6035 0.7476 0.1217 0.074 Uiso 1 1 calc R
C112 C 0.5495(4) 1.1236(3) 0.5324(2) 0.058 Uani 1 1 d .
H112 H 0.5294 1.1117 0.5006 0.070 Uiso 1 1 calc R
C113 C 0.5532(3) 0.6405(3) 0.11417(15) 0.048 Uani 1 1 d .
C114 C 1.0856(3) 0.7653(3) 0.30911(19) 0.058 Uani 1 1 d .
H114 H 1.0397 0.7828 0.3074 0.069 Uiso 1 1 calc R
C115 C 0.6725(4) 1.2145(3) 0.57323(18) 0.061 Uani 1 1 d .
H115 H 0.6598 1.1935 0.6006 0.073 Uiso 1 1 calc R
C116 C 0.1324(4) -0.0014(4) 0.24921(19) 0.068 Uani 1 1 d .
H11A H 0.1512 0.0463 0.2629 0.102 Uiso 1 1 calc R
H11B H 0.1693 -0.0272 0.2574 0.102 Uiso 1 1 calc R
H11C H 0.0829 -0.0264 0.2596 0.102 Uiso 1 1 calc R
C117 C 0.3635(3) 0.9026(3) 0.16566(18) 0.056 Uani 1 1 d .
C118 C 0.3547(3) 1.1118(3) 0.2892(2) 0.059 Uani 1 1 d .
H118 H 0.3048 1.0795 0.2830 0.070 Uiso 1 1 calc R
C119 C 0.9373(5) 0.6584(4) 0.0448(3) 0.080 Uani 1 1 d .
H119 H 0.9212 0.6839 0.0214 0.096 Uiso 1 1 calc R
C120 C 0.8632(3) 0.9371(4) 0.49146(18) 0.066 Uani 1 1 d .
H120 H 0.8352 0.9303 0.5166 0.079 Uiso 1 1 calc R
C121 C 0.2243(3) -0.0747(3) -0.05351(16) 0.049 Uani 1 1 d .
H121 H 0.2474 -0.1112 -0.0566 0.059 Uiso 1 1 calc R
C122 C 0.1987(3) -0.0447(3) -0.09152(16) 0.054 Uani 1 1 d .
H122 H 0.2049 -0.0612 -0.1199 0.065 Uiso 1 1 calc R
C123 C 0.2013(4) 0.2249(3) 0.35219(19) 0.057 Uani 1 1 d .
H123 H 0.2042 0.1928 0.3749 0.068 Uiso 1 1 calc R
C124 C 0.3694(3) 0.6283(3) 0.30148(17) 0.049 Uani 1 1 d .
H124 H 0.3667 0.5911 0.2784 0.059 Uiso 1 1 calc R
C125 C 0.3019(3) 0.5970(4) 0.3305(2) 0.063 Uani 1 1 d .
H12A H 0.3088 0.5550 0.3450 0.095 Uiso 1 1 calc R
H12B H 0.2531 0.5840 0.3116 0.095 Uiso 1 1 calc R
H12C H 0.3017 0.6325 0.3531 0.095 Uiso 1 1 calc R
C126 C 0.3271(4) 0.3083(5) 0.3897(2) 0.076 Uani 1 1 d .
H126 H 0.3144 0.2660 0.4086 0.091 Uiso 1 1 calc R
C127 C 0.2986(4) -0.1240(4) 0.0273(2) 0.074 Uani 1 1 d .
H12D H 0.2776 -0.1627 0.0051 0.110 Uiso 1 1 calc R
H12E H 0.3107 -0.1433 0.0558 0.110 Uiso 1 1 calc R
H12F H 0.3452 -0.0911 0.0179 0.110 Uiso 1 1 calc R
C128 C 0.4048(3) 0.3104(4) 0.3747(2) 0.062 Uani 1 1 d .
H12G H 0.3976 0.2731 0.3519 0.093 Uiso 1 1 calc R
H12H H 0.4384 0.3031 0.4000 0.093 Uiso 1 1 calc R
H12I H 0.4281 0.3566 0.3624 0.093 Uiso 1 1 calc R
C129 C 0.5309(4) 0.9123(4) 0.0941(2) 0.072 Uani 1 1 d .
H129 H 0.5165 0.8595 0.0927 0.086 Uiso 1 1 calc R
C130 C 0.3556(3) 0.5874(3) 0.1625(2) 0.054 Uani 1 1 d .
H130 H 0.3761 0.6240 0.1871 0.065 Uiso 1 1 calc R
C131 C 0.7540(6) 0.5952(7) 0.0308(4) 0.128 Uani 1 1 d .
H13A H 0.7739 0.6445 0.0225 0.192 Uiso 1 1 calc R
H13B H 0.7441 0.5939 0.0620 0.192 Uiso 1 1 calc R
H13C H 0.7063 0.5720 0.0123 0.192 Uiso 1 1 calc R
C132 C 0.8963(3) 1.0039(4) 0.4790(2) 0.066 Uani 1 1 d .
H132 H 0.8926 1.0429 0.4961 0.079 Uiso 1 1 calc R
C133 C 0.4870(6) 1.1433(4) 0.5546(4) 0.125 Uani 1 1 d .
H13D H 0.5060 1.1595 0.5853 0.187 Uiso 1 1 calc R
H13E H 0.4417 1.1019 0.5543 0.187 Uiso 1 1 calc R
H13F H 0.4733 1.1813 0.5386 0.187 Uiso 1 1 calc R
C134 C 0.9860(4) 0.9715(4) 0.37349(18) 0.069 Uani 1 1 d .
H134 H 0.9796 0.9240 0.3594 0.083 Uiso 1 1 calc R
C135 C 0.6860(4) 1.3624(4) 0.4341(2) 0.073 Uani 1 1 d .
H13G H 0.6321 1.3378 0.4374 0.109 Uiso 1 1 calc R
H13H H 0.6912 1.3754 0.4032 0.109 Uiso 1 1 calc R
H13I H 0.7034 1.4053 0.4533 0.109 Uiso 1 1 calc R
C136 C 0.6247(4) 0.7212(5) 0.0571(2) 0.087 Uani 1 1 d .
H13J H 0.6448 0.6857 0.0442 0.131 Uiso 1 1 calc R
H13K H 0.6599 0.7685 0.0539 0.131 Uiso 1 1 calc R
H13L H 0.5744 0.7179 0.0416 0.131 Uiso 1 1 calc R
C137 C 0.0063(3) 0.1580(3) 0.15066(19) 0.051 Uani 1 1 d .
H137 H -0.0178 0.1924 0.1410 0.061 Uiso 1 1 calc R
C138 C 1.0128(3) 0.5375(4) 0.1501(2) 0.068 Uani 1 1 d .
H138 H 0.9663 0.5071 0.1628 0.082 Uiso 1 1 calc R
C139 C 0.8895(3) 0.5900(3) 0.05324(19) 0.055 Uani 1 1 d .
C140 C 1.0067(5) 0.6888(4) 0.0696(3) 0.085 Uani 1 1 d .
H140 H 1.0368 0.7352 0.0636 0.102 Uiso 1 1 calc R
C141 C 1.0724(4) 1.0083(4) 0.3824(2) 0.080 Uani 1 1 d .
H14A H 1.0811 1.0540 0.3980 0.120 Uiso 1 1 calc R
H14B H 1.0950 1.0160 0.3542 0.120 Uiso 1 1 calc R
H14C H 1.0962 0.9786 0.4007 0.120 Uiso 1 1 calc R
C142 C 0.7599(3) 1.3051(3) 0.5328(2) 0.060 Uani 1 1 d .
H142 H 0.8044 1.3448 0.5336 0.072 Uiso 1 1 calc R
C143 C 0.5396(5) 0.9379(5) 0.0456(2) 0.106 Uani 1 1 d .
H14D H 0.4888 0.9288 0.0293 0.158 Uiso 1 1 calc R
H14E H 0.5689 0.9122 0.0308 0.158 Uiso 1 1 calc R
H14F H 0.5666 0.9887 0.0464 0.158 Uiso 1 1 calc R
C144 C 0.0668(3) 0.1685(3) 0.07647(17) 0.047 Uani 1 1 d .
H144 H 0.0950 0.1412 0.0607 0.056 Uiso 1 1 calc R
C145 C 0.5842(3) 1.2638(3) 0.3164(2) 0.053 Uani 1 1 d .
H145 H 0.5991 1.2618 0.3488 0.064 Uiso 1 1 calc R
C146 C 0.9494(4) 0.6185(4) 0.4334(2) 0.068 Uani 1 1 d .
H146 H 0.9475 0.6673 0.4404 0.081 Uiso 1 1 calc R
C147 C 0.8542(5) 0.2542(5) 0.1577(3) 0.086 Uani 1 1 d .
H14G H 0.9012 0.2813 0.1756 0.129 Uiso 1 1 calc R
H14H H 0.8656 0.2471 0.1274 0.129 Uiso 1 1 calc R
H14I H 0.8334 0.2082 0.1707 0.129 Uiso 1 1 calc R
C148 C 0.6962(4) 0.7045(5) 0.1318(2) 0.083 Uani 1 1 d .
H14J H 0.6904 0.6913 0.1626 0.125 Uiso 1 1 calc R
H14K H 0.7341 0.7512 0.1311 0.125 Uiso 1 1 calc R
H14L H 0.7134 0.6695 0.1162 0.125 Uiso 1 1 calc R
C149 C 0.4956(4) 0.5111(3) 0.10557(19) 0.069 Uani 1 1 d .
H149 H 0.4980 0.4668 0.0949 0.083 Uiso 1 1 calc R
C150 C 1.0668(6) 0.5824(5) 0.1887(3) 0.113 Uani 1 1 d .
H15A H 1.1140 0.6112 0.1774 0.169 Uiso 1 1 calc R
H15B H 1.0793 0.5511 0.2111 0.169 Uiso 1 1 calc R
H15C H 1.0414 0.6133 0.2020 0.169 Uiso 1 1 calc R
C151 C 0.5893(3) 0.3713(3) 0.02236(19) 0.058 Uani 1 1 d .
H15D H 0.5357 0.3459 0.0257 0.087 Uiso 1 1 calc R
H15E H 0.5917 0.4044 -0.0017 0.087 Uiso 1 1 calc R
H15F H 0.6136 0.3976 0.0500 0.087 Uiso 1 1 calc R
C152 C 0.0311(3) 0.0804(3) 0.20816(17) 0.051 Uani 1 1 d .
H152 H 0.0235 0.0626 0.2368 0.061 Uiso 1 1 calc R
C153 C 0.1652(3) -0.1351(4) 0.0507(2) 0.064 Uani 1 1 d .
H15G H 0.1285 -0.1089 0.0544 0.096 Uiso 1 1 calc R
H15H H 0.1797 -0.1526 0.0794 0.096 Uiso 1 1 calc R
H15I H 0.1417 -0.1752 0.0297 0.096 Uiso 1 1 calc R
C154 C 0.4469(4) 0.9969(3) 0.1064(2) 0.069 Uani 1 1 d .
H154 H 0.4733 1.0293 0.0861 0.082 Uiso 1 1 calc R
C155 C 0.3582(4) 0.6933(4) 0.2766(2) 0.074 Uani 1 1 d .
H15J H 0.3572 0.7300 0.2982 0.111 Uiso 1 1 calc R
H15K H 0.3097 0.6790 0.2574 0.111 Uiso 1 1 calc R
H15L H 0.4007 0.7121 0.2585 0.111 Uiso 1 1 calc R
C156 C 0.3009(4) 0.6147(4) 0.1305(3) 0.077 Uani 1 1 d .
H15M H 0.3299 0.6588 0.1179 0.115 Uiso 1 1 calc R
H15N H 0.2609 0.6235 0.1467 0.115 Uiso 1 1 calc R
H15O H 0.2774 0.5792 0.1066 0.115 Uiso 1 1 calc R
C157 C 0.3876(5) 1.0117(3) 0.1278(3) 0.080 Uani 1 1 d .
H157 H 0.3756 1.0544 0.1220 0.096 Uiso 1 1 calc R
C158 C 0.6086(4) 0.9398(5) 0.1238(3) 0.095 Uani 1 1 d .
H15P H 0.6219 0.9912 0.1283 0.142 Uiso 1 1 calc R
H15Q H 0.6488 0.9281 0.1092 0.142 Uiso 1 1 calc R
H15R H 0.6039 0.9173 0.1525 0.142 Uiso 1 1 calc R
C159 C 0.1172(4) 0.2473(3) 0.0807(2) 0.076 Uani 1 1 d .
H15S H 0.0890 0.2759 0.0938 0.113 Uiso 1 1 calc R
H15T H 0.1297 0.2643 0.0513 0.113 Uiso 1 1 calc R
H15U H 0.1646 0.2513 0.0998 0.113 Uiso 1 1 calc R
C160 C 0.5753(5) 0.5196(4) 0.4313(2) 0.081 Uani 1 1 d .
H16A H 0.6157 0.5570 0.4484 0.122 Uiso 1 1 calc R
H16B H 0.5831 0.4737 0.4374 0.122 Uiso 1 1 calc R
H16C H 0.5252 0.5196 0.4399 0.122 Uiso 1 1 calc R
C161 C 0.5849(4) 1.3410(3) 0.3081(3) 0.093 Uani 1 1 d .
H16D H 0.6319 1.3736 0.3232 0.140 Uiso 1 1 calc R
H16E H 0.5403 1.3494 0.3198 0.140 Uiso 1 1 calc R
H16F H 0.5829 1.3489 0.2763 0.140 Uiso 1 1 calc R
C162 C 0.7675(6) 0.3000(6) 0.2030(2) 0.108 Uani 1 1 d .
H16G H 0.7335 0.2538 0.2100 0.163 Uiso 1 1 calc R
H16H H 0.7398 0.3352 0.2031 0.163 Uiso 1 1 calc R
H16I H 0.8121 0.3139 0.2253 0.163 Uiso 1 1 calc R
C163 C 1.0326(3) 0.6513(4) 0.1036(3) 0.080 Uani 1 1 d .
H163 H 1.0814 0.6721 0.1195 0.096 Uiso 1 1 calc R
C164 C 0.3308(4) 0.3688(4) 0.4209(2) 0.069 Uani 1 1 d .
H16J H 0.3444 0.4131 0.4052 0.103 Uiso 1 1 calc R
H16K H 0.3697 0.3712 0.4459 0.103 Uiso 1 1 calc R
H16L H 0.2808 0.3614 0.4320 0.103 Uiso 1 1 calc R
C165 C 0.3851(3) 1.1598(3) 0.2569(2) 0.062 Uani 1 1 d .
H165 H 0.3559 1.1594 0.2293 0.074 Uiso 1 1 calc R
C166 C 0.3301(7) 1.0976(5) 0.4027(3) 0.119 Uani 1 1 d .
H16M H 0.3687 1.1411 0.4146 0.179 Uiso 1 1 calc R
H16N H 0.3146 1.0655 0.4268 0.179 Uiso 1 1 calc R
H16O H 0.2854 1.1090 0.3884 0.179 Uiso 1 1 calc R
C167 C 0.8216(4) 1.3554(5) 0.4452(4) 0.104 Uani 1 1 d .
H16P H 0.8359 1.3970 0.4655 0.156 Uiso 1 1 calc R
H16Q H 0.8301 1.3706 0.4150 0.156 Uiso 1 1 calc R
H16R H 0.8531 1.3247 0.4540 0.156 Uiso 1 1 calc R
C168 C 0.0820(4) -0.0708(3) 0.1759(2) 0.065 Uani 1 1 d .
H16S H 0.0290 -0.0872 0.1833 0.098 Uiso 1 1 calc R
H16T H 0.1093 -0.1040 0.1869 0.098 Uiso 1 1 calc R
H16U H 0.0823 -0.0682 0.1437 0.098 Uiso 1 1 calc R
C169 C 0.5629(6) 1.0553(4) 0.5522(3) 0.105 Uani 1 1 d .
H16V H 0.5968 1.0392 0.5345 0.158 Uiso 1 1 calc R
H16W H 0.5138 1.0182 0.5519 0.158 Uiso 1 1 calc R
H16$ H 0.5868 1.0657 0.5828 0.158 Uiso 1 1 calc R
C170 C 0.5888(5) 0.2678(6) -0.0298(3) 0.107 Uani 1 1 d .
H17A H 0.6204 0.2395 -0.0393 0.160 Uiso 1 1 calc R
H17B H 0.5782 0.2968 -0.0541 0.160 Uiso 1 1 calc R
H17C H 0.5404 0.2362 -0.0214 0.160 Uiso 1 1 calc R
C171 C 0.0325(5) 0.0661(6) -0.0583(6) 0.222 Uani 1 1 d .
H17D H 0.0167 0.1043 -0.0726 0.333 Uiso 1 1 calc R
H17E H 0.0021 0.0497 -0.0335 0.333 Uiso 1 1 calc R
H17F H 0.0244 0.0268 -0.0798 0.333 Uiso 1 1 calc R
C172 C 1.0527(6) 0.4881(6) 0.1300(3) 0.120 Uani 1 1 d .
H17G H 1.0152 0.4521 0.1104 0.180 Uiso 1 1 calc R
H234 H 1.0750 0.4649 0.1539 0.180 Uiso 1 1 calc R
H17I H 1.0934 0.5157 0.1130 0.180 Uiso 1 1 calc R
C173 C 0.8130(4) 0.5566(4) 0.0243(2) 0.066 Uani 1 1 d .
H173 H 0.7916 0.5069 0.0337 0.079 Uiso 1 1 calc R
C174 C 1.1537(5) 0.8225(4) 0.3324(2) 0.088 Uani 1 1 d .
H17J H 1.1464 0.8264 0.3638 0.131 Uiso 1 1 calc R
H17K H 1.1576 0.8678 0.3186 0.131 Uiso 1 1 calc R
H17L H 1.2008 0.8099 0.3298 0.131 Uiso 1 1 calc R
C175 C 0.7443(5) 0.7853(7) 0.4855(4) 0.149 Uani 1 1 d .
H17M H 0.7367 0.8091 0.5123 0.223 Uiso 1 1 calc R
H17N H 0.7201 0.7342 0.4869 0.223 Uiso 1 1 calc R
H17O H 0.7211 0.8030 0.4594 0.223 Uiso 1 1 calc R
C176 C 0.1577(5) 0.3381(4) 0.2017(2) 0.090 Uani 1 1 d .
H17P H 0.1940 0.3128 0.1952 0.135 Uiso 1 1 calc R
H17Q H 0.1590 0.3749 0.1802 0.135 Uiso 1 1 calc R
H17R H 0.1059 0.3048 0.1999 0.135 Uiso 1 1 calc R
C177 C 0.6602(3) 0.5441(4) 0.3668(2) 0.070 Uani 1 1 d .
H17S H 0.6588 0.5480 0.3346 0.105 Uiso 1 1 calc R
H17T H 0.6778 0.5037 0.3757 0.105 Uiso 1 1 calc R
H17U H 0.6955 0.5875 0.3812 0.105 Uiso 1 1 calc R
C178 C 0.8756(5) 0.7824(5) 0.5260(3) 0.105 Uani 1 1 d .
H17V H 0.8745 0.8146 0.5504 0.157 Uiso 1 1 calc R
H17W H 0.9289 0.7885 0.5206 0.157 Uiso 1 1 calc R
H236 H 0.8516 0.7335 0.5338 0.157 Uiso 1 1 calc R
C179 C 0.1230(5) 0.4113(5) 0.2615(3) 0.107 Uani 1 1 d .
H237 H 0.0710 0.3782 0.2590 0.161 Uiso 1 1 calc R
H17 H 0.1245 0.4504 0.2417 0.161 Uiso 1 1 calc R
H235 H 0.1374 0.4300 0.2921 0.161 Uiso 1 1 calc R
C180 C 0.3101(4) 0.5178(4) 0.1840(3) 0.078 Uani 1 1 d .
H18A H 0.2904 0.4799 0.1612 0.117 Uiso 1 1 calc R
H18B H 0.2672 0.5259 0.1978 0.117 Uiso 1 1 calc R
H18C H 0.3442 0.5040 0.2066 0.117 Uiso 1 1 calc R
C181 C 0.8296(5) 0.7999(4) 0.4822(2) 0.088 Uani 1 1 d .
H181 H 0.8344 0.7674 0.4580 0.105 Uiso 1 1 calc R
C182 C 0.8671(4) 0.5748(5) 0.4175(3) 0.102 Uani 1 1 d .
H18D H 0.8509 0.5923 0.3892 0.153 Uiso 1 1 calc R
H18E H 0.8330 0.5790 0.4395 0.153 Uiso 1 1 calc R
H18F H 0.8648 0.5250 0.4134 0.153 Uiso 1 1 calc R
C183 C 0.6327(3) 0.3171(4) 0.01127(19) 0.074 Uani 1 1 d .
H183 H 0.6837 0.3451 0.0024 0.089 Uiso 1 1 calc R
C184 C 0.6443(5) 1.2456(5) 0.2934(5) 0.142 Uani 1 1 d .
H18G H 0.6459 1.1982 0.3014 0.214 Uiso 1 1 calc R
H18H H 0.6942 1.2801 0.3023 0.214 Uiso 1 1 calc R
H18I H 0.6322 1.2464 0.2613 0.214 Uiso 1 1 calc R
C185 C 0.3034(5) 0.9918(4) 0.3510(3) 0.107 Uani 1 1 d .
H18J H 0.2567 1.0022 0.3391 0.160 Uiso 1 1 calc R
H18K H 0.2920 0.9596 0.3755 0.160 Uiso 1 1 calc R
H18L H 0.3227 0.9695 0.3277 0.160 Uiso 1 1 calc R
C186 C 0.3173(4) 0.8495(5) 0.1964(2) 0.086 Uani 1 1 d .
H186 H 0.3499 0.8190 0.2066 0.103 Uiso 1 1 calc R
C187 C 0.2420(4) 0.7987(5) 0.1713(3) 0.090 Uani 1 1 d .
H18M H 0.2120 0.8269 0.1562 0.136 Uiso 1 1 calc R
H18N H 0.2117 0.7685 0.1925 0.136 Uiso 1 1 calc R
H18O H 0.2554 0.7691 0.1493 0.136 Uiso 1 1 calc R
C188 C 0.9469(5) 1.0123(8) 0.3398(3) 0.162 Uani 1 1 d .
H18P H 0.8913 0.9960 0.3410 0.244 Uiso 1 1 calc R
H18Q H 0.9585 1.0035 0.3098 0.244 Uiso 1 1 calc R
H18R H 0.9663 1.0631 0.3473 0.244 Uiso 1 1 calc R
C189 C 0.8252(6) 0.5531(5) -0.0252(3) 0.101 Uani 1 1 d .
H18S H 0.7759 0.5305 -0.0425 0.152 Uiso 1 1 calc R
H18T H 0.8605 0.5255 -0.0291 0.152 Uiso 1 1 calc R
H18U H 0.8468 0.6011 -0.0353 0.152 Uiso 1 1 calc R
C190 C 0.3027(6) 0.8846(8) 0.2380(3) 0.157 Uani 1 1 d .
H19C H 0.3489 0.8966 0.2591 0.236 Uiso 1 1 calc R
H19D H 0.2602 0.8519 0.2515 0.236 Uiso 1 1 calc R
H19E H 0.2895 0.9277 0.2302 0.236 Uiso 1 1 calc R
C191 C 0.1530(10) 0.1590(7) -0.0597(8) 0.283 Uani 1 1 d .
H19K H 0.1321 0.1608 -0.0904 0.425 Uiso 1 1 calc R
H19L H 0.2078 0.1638 -0.0587 0.425 Uiso 1 1 calc R
H19M H 0.1459 0.1977 -0.0421 0.425 Uiso 1 1 calc R
C192 C 0.9800(5) 0.5929(7) 0.4753(3) 0.130 Uani 1 1 d .
H19F H 0.9458 0.5922 0.4982 0.195 Uiso 1 1 calc R
H19G H 1.0312 0.6247 0.4851 0.195 Uiso 1 1 calc R
H19H H 0.9832 0.5451 0.4701 0.195 Uiso 1 1 calc R
C193 C 0.8901(4) 0.5040(4) 0.2822(3) 0.090 Uani 1 1 d .
H19A H 0.8868 0.5339 0.2566 0.108 Uiso 1 1 calc R
H19B H 0.9211 0.5354 0.3071 0.108 Uiso 1 1 calc R
C194 C 0.8364(6) 0.1845(7) 0.3087(3) 0.132 Uani 1 1 d .
H19I H 0.8115 0.2184 0.2953 0.158 Uiso 1 1 calc RD
H19J H 0.8137 0.1391 0.2916 0.158 Uiso 1 1 calc RD
C195 C 1.1055(8) 0.7562(5) 0.2606(3) 0.133 Uani 1 1 d .
H19N H 1.1223 0.8026 0.2475 0.199 Uiso 1 1 calc R
H19O H 1.0600 0.7261 0.2428 0.199 Uiso 1 1 calc R
H19P H 1.1467 0.7340 0.2614 0.199 Uiso 1 1 calc R
C196 C 0.8942(5) 0.3810(5) 0.0126(3) 0.100 Uani 1 1 d .
H19Q H 0.9426 0.4089 0.0014 0.119 Uiso 1 1 calc R
H19R H 0.8781 0.4125 0.0325 0.119 Uiso 1 1 calc R
C198 C 0.8800(7) 0.9015(8) 0.2086(4) 0.154 Uani 1 1 d U
H19S H 0.9030 0.8819 0.1853 0.185 Uiso 1 1 calc RD
H19T H 0.8993 0.9537 0.2077 0.185 Uiso 1 1 calc R
C199 C 0.0788(7) 0.3554(6) 0.3818(4) 0.127 Uani 1 1 d .
H19U H 0.0783 0.3546 0.3491 0.153 Uiso 1 1 calc R
H19V H 0.0905 0.3123 0.3924 0.153 Uiso 1 1 calc R
C201 C 0.5367(6) 0.0619(4) 0.2259(3) 0.098 Uani 1 1 d .
H20A H 0.5074 0.0749 0.2482 0.147 Uiso 1 1 calc R
H20B H 0.5062 0.0173 0.2106 0.147 Uiso 1 1 calc R
H20C H 0.5488 0.0993 0.2044 0.147 Uiso 1 1 calc R
C203 C 0.8833(4) 0.1816(4) 0.5382(2) 0.072 Uani 1 1 d .
H20D H 0.9307 0.1744 0.5531 0.086 Uiso 1 1 calc R
H20E H 0.8762 0.2244 0.5519 0.086 Uiso 1 1 calc R
C204 C 0.9179(4) 0.7480(4) 0.1633(3) 0.091 Uani 1 1 d .
H20G H 0.8733 0.7627 0.1692 0.137 Uiso 1 1 calc RD
H20H H 0.9091 0.7257 0.1335 0.137 Uiso 1 1 calc R
H20I H 0.9635 0.7894 0.1651 0.137 Uiso 1 1 calc R
C206 C 0.7752(7) 0.0504(7) 0.2311(4) 0.216 Uani 1 1 d D
H20J H 0.8313 0.0677 0.2341 0.324 Uiso 1 1 calc R
H20K H 0.7571 0.0190 0.2047 0.324 Uiso 1 1 calc R
H20L H 0.7579 0.0243 0.2573 0.324 Uiso 1 1 calc RD
Cl1 Cl 0.49588(12) 0.66343(12) 0.49817(6) 0.090 Uani 1 1 d .
Cl2 Cl 0.36419(15) 0.55121(10) 0.45414(6) 0.094 Uani 1 1 d .
Cl3 Cl 0.79745(14) 0.46591(15) 0.29747(9) 0.111 Uani 1 1 d .
Cl4 Cl 0.9379(2) 0.4451(2) 0.2686(2) 0.210 Uani 1 1 d .
Cl5 Cl 0.81003(19) 0.1715(2) 0.35757(11) 0.162 Uani 1 1 d .
Cl6 Cl 0.93370(15) 0.2151(2) 0.29882(10) 0.143 Uani 1 1 d .
Cl7 Cl 0.7711(7) 0.8731(4) 0.1938(3) 0.397 Uani 1 1 d .
Cl8 Cl 0.9085(7) 0.8795(5) 0.2535(3) 0.426 Uani 1 1 d .
Cl9 Cl -0.0068(3) 0.3519(3) 0.3941(2) 0.281 Uani 1 1 d .
Cl12 Cl 0.82098(14) 0.3499(2) -0.03373(10) 0.138 Uani 1 1 d .
Cl13 Cl 0.9093(3) 0.3134(2) 0.04140(11) 0.178 Uani 1 1 d .
Cl14 Cl 0.15056(18) 0.42724(18) 0.40318(13) 0.142 Uani 1 1 d .
Cl15 Cl 0.89311(12) 0.19443(10) 0.47961(7) 0.087 Uani 1 1 d .
Cl16 Cl 0.80371(9) 0.10695(10) 0.54619(5) 0.069 Uani 1 1 d .
N1 N 0.6923(2) 0.9549(2) 0.37574(13) 0.042 Uani 1 1 d .
H1A H 0.7108 0.9206 0.3690 0.050 Uiso 1 1 calc R
N2 N 0.59982(19) 0.94134(18) 0.31056(11) 0.031 Uani 1 1 d .
N3 N 0.66658(18) 0.85010(17) 0.31227(10) 0.027 Uani 1 1 d .
N4 N 0.69664(17) 0.68957(16) 0.25795(10) 0.026 Uani 1 1 d .
N5 N 0.78141(17) 0.62566(17) 0.23455(11) 0.028 Uani 1 1 d .
N6 N 0.65256(17) 0.54204(16) 0.22136(10) 0.025 Uani 1 1 d .
H6A H 0.6295 0.5611 0.2397 0.031 Uiso 1 1 calc R
N7 N 0.50638(17) 0.37231(16) 0.17357(10) 0.025 Uani 1 1 d .
N8 N 0.37924(17) 0.28175(16) 0.17201(10) 0.027 Uani 1 1 d .
N9 N 0.44180(19) 0.26731(19) 0.10655(11) 0.036 Uani 1 1 d .
H9 H 0.4849 0.3015 0.1125 0.043 Uiso 1 1 calc R
O1 O 0.60115(17) 1.19635(15) 0.45366(10) 0.036 Uani 1 1 d .
O2 O 0.51288(16) 1.16463(15) 0.38080(10) 0.035 Uani 1 1 d .
O3 O 0.43226(17) 0.81955(15) 0.15116(10) 0.040 Uani 1 1 d .
O4 O 0.47390(16) 0.70733(15) 0.14252(9) 0.034 Uani 1 1 d .
O5 O 0.93132(18) 0.83233(17) 0.41260(10) 0.044 Uani 1 1 d .
O6 O 0.98997(18) 0.74241(17) 0.38101(12) 0.047 Uani 1 1 d .
O7 O 0.74817(16) 0.37488(15) 0.08282(9) 0.034 Uani 1 1 d .
O8 O 0.86757(16) 0.48582(15) 0.09836(10) 0.036 Uani 1 1 d .
O9 O 0.31018(16) 0.40430(17) 0.31787(11) 0.043 Uani 1 1 d .
O10 O 0.42613(16) 0.51635(15) 0.33319(10) 0.035 Uani 1 1 d .
O11 O 0.12894(15) 0.05568(15) 0.11086(9) 0.032 Uani 1 1 d .
O12 O 0.16629(15) 0.02425(16) 0.03433(9) 0.035 Uani 1 1 d .
O16 O 0.6037(3) 0.0539(3) 0.2465(2) 0.091 Uani 1 1 d .
H230 H 0.5949 0.0135 0.2567 0.137 Uiso 1 1 calc R
O20 O 0.9329(3) 0.6826(4) 0.2056(2) 0.125 Uani 1 1 d .
H20F H 0.8905 0.6543 0.2099 0.187 Uiso 1 1 calc R
O23 O 0.7439(5) 0.1111(5) 0.2268(3) 0.196 Uani 1 1 d D
H23 H 0.7799 0.1486 0.2259 0.294 Uiso 1 1 calc RD

loop_
_atom_site_aniso_label
_atom_site_aniso_U_11
_atom_site_aniso_U_22
_atom_site_aniso_U_33
_atom_site_aniso_U_23
_atom_site_aniso_U_13
_atom_site_aniso_U_12
C1 0.028 0.027 0.028 -0.008 -0.006 0.011
C2 0.020 0.029 0.035 -0.008 0.000 0.004
C3 0.018 0.024 0.030 -0.007 -0.001 0.002
C4 0.019 0.021 0.032 -0.008 0.000 0.003
C5 0.020 0.025 0.028 -0.005 -0.001 0.005
C6 0.019 0.028 0.031 -0.007 0.003 0.002
C7 0.019 0.024 0.032 -0.010 -0.003 0.004
C8 0.025 0.028 0.030 -0.009 0.004 0.005
C9 0.019 0.023 0.026 -0.008 0.001 0.004
C10 0.018 0.021 0.027 -0.007 0.001 0.002
C11 0.021 0.027 0.036 -0.002 -0.003 0.011
C12 0.020 0.028 0.028 -0.005 -0.006 0.006
C13 0.021 0.041 0.031 -0.017 0.003 -0.009
C14 0.024 0.028 0.037 -0.009 -0.007 0.012
C15 0.023 0.027 0.032 -0.006 -0.004 0.008
C16 0.020 0.033 0.036 -0.002 -0.008 0.005
C17 0.018 0.024 0.028 -0.006 0.001 0.001
C18 0.017 0.024 0.029 -0.005 -0.001 -0.002
C19 0.019 0.027 0.030 -0.004 0.004 0.005
C20 0.025 0.027 0.029 -0.008 -0.005 0.008
C21 0.052 0.058 0.042 -0.002 0.010 0.028
C22 0.031 0.028 0.033 -0.008 -0.012 0.010
C23 0.017 0.025 0.034 -0.006 -0.002 0.007
C24 0.033 0.030 0.032 -0.011 0.009 0.002
C25 0.020 0.034 0.038 -0.008 0.007 0.001
C26 0.033 0.042 0.038 -0.016 -0.016 0.020
C27 0.028 0.035 0.045 -0.006 0.014 0.003
C28 0.025 0.029 0.047 -0.017 -0.009 0.012
C29 0.028 0.028 0.032 -0.009 -0.005 0.012
C30 0.021 0.033 0.038 -0.013 0.004 0.002
C31 0.021 0.025 0.032 -0.008 0.000 0.005
C32 0.031 0.028 0.034 -0.008 -0.002 0.011
C33 0.030 0.035 0.030 -0.015 -0.013 0.012
C34 0.020 0.030 0.027 -0.003 0.001 0.001
C35 0.024 0.025 0.027 -0.007 -0.003 0.009
C36 0.036 0.037 0.033 -0.005 0.008 0.006
C37 0.018 0.030 0.029 -0.011 -0.001 -0.001
C38 0.023 0.033 0.046 -0.012 -0.016 0.011
C39 0.021 0.029 0.032 -0.007 -0.007 0.008
C40 0.023 0.032 0.026 -0.007 0.002 0.002
C41 0.018 0.034 0.035 -0.009 0.003 -0.001
C42 0.021 0.023 0.031 -0.004 -0.003 0.008
C43 0.021 0.025 0.026 -0.008 -0.004 0.002
C44 0.025 0.043 0.047 -0.002 0.008 0.002
C45 0.022 0.023 0.036 -0.010 -0.007 0.006
C46 0.025 0.028 0.033 -0.007 -0.006 0.010
C47 0.029 0.030 0.041 -0.011 0.012 0.003
C48 0.023 0.025 0.025 -0.008 -0.003 0.007
C49 0.026 0.029 0.040 -0.006 -0.006 0.008
C50 0.059 0.046 0.072 0.001 0.026 0.002
C51 0.023 0.035 0.054 -0.015 -0.017 0.012
C52 0.020 0.033 0.031 -0.003 0.006 0.006
C53 0.031 0.064 0.067 -0.019 0.011 0.001
C54 0.037 0.036 0.038 -0.005 -0.013 0.018
C55 0.024 0.043 0.043 -0.014 0.002 -0.002
C56 0.036 0.042 0.035 -0.008 -0.014 0.006
C57 0.036 0.045 0.067 -0.006 0.008 -0.001
C58 0.020 0.041 0.045 -0.006 -0.003 0.000
C59 0.058 0.038 0.069 -0.016 -0.028 0.015
C60 0.027 0.028 0.033 -0.010 0.003 0.007
C61 0.023 0.027 0.028 -0.006 -0.007 0.003
C62 0.020 0.031 0.034 -0.008 0.000 -0.001
C63 0.040 0.036 0.055 -0.004 -0.004 0.018
C64 0.036 0.035 0.030 -0.006 -0.011 0.012
C65 0.066 0.073 0.054 -0.032 -0.029 0.044
C66 0.029 0.051 0.037 -0.023 0.008 -0.010
C67 0.038 0.050 0.048 -0.008 0.004 0.013
C68 0.036 0.063 0.065 -0.018 0.014 0.011
C69 0.038 0.052 0.063 0.004 -0.003 0.012
C70 0.044 0.042 0.036 -0.006 0.011 0.019
C71 0.024 0.039 0.040 -0.007 0.005 -0.003
C72 0.030 0.049 0.063 -0.007 -0.010 0.012
C73 0.039 0.043 0.047 -0.004 -0.004 -0.001
C74 0.032 0.041 0.041 -0.015 -0.012 0.022
C75 0.030 0.037 0.047 -0.004 0.016 -0.001
C76 0.041 0.050 0.093 -0.013 -0.005 0.023
C77 0.024 0.039 0.031 -0.012 0.004 -0.003
C78 0.029 0.039 0.039 -0.005 0.004 -0.010
C79 0.044 0.048 0.046 -0.024 -0.021 0.027
C80 0.032 0.043 0.059 -0.002 -0.009 0.014
C81 0.029 0.080 0.076 -0.042 -0.005 0.011
C82 0.084 0.092 0.036 -0.001 -0.001 0.055
C83 0.044 0.036 0.037 -0.021 -0.012 0.023
C84 0.076 0.062 0.049 -0.004 -0.004 0.037
C85 0.045 0.048 0.072 -0.006 0.007 0.008
C86 0.053 0.037 0.048 -0.002 -0.007 0.000
C87 0.072 0.031 0.046 -0.002 0.020 0.018
C88 0.032 0.062 0.078 -0.016 -0.002 0.019
C89 0.042 0.050 0.041 0.006 0.000 0.007
C90 0.072 0.071 0.047 -0.004 0.006 0.036
C91 0.042 0.041 0.039 -0.014 0.005 -0.001
C92 0.047 0.054 0.056 0.006 0.003 0.013
C93 0.052 0.036 0.038 -0.003 -0.019 0.009
C94 0.027 0.071 0.052 -0.033 0.002 0.011
C95 0.046 0.049 0.112 -0.012 0.022 0.010
C96 0.056 0.045 0.085 0.005 0.025 0.016
C97 0.056 0.035 0.060 -0.002 0.028 0.018
C98 0.033 0.057 0.046 -0.021 -0.012 0.010
C99 0.094 0.103 0.072 -0.015 -0.021 0.074
C100 0.043 0.064 0.034 -0.007 -0.004 0.007
C101 0.042 0.040 0.058 -0.014 -0.009 0.019
C102 0.046 0.068 0.067 0.011 -0.023 0.004
C103 0.059 0.036 0.049 -0.016 0.013 -0.001
C104 0.032 0.033 0.043 -0.005 -0.007 0.019
C105 0.027 0.043 0.058 -0.011 -0.013 0.008
C106 0.066 0.044 0.040 -0.013 -0.004 0.033
C107 0.052 0.035 0.086 0.003 -0.013 0.014
C108 0.055 0.051 0.054 0.010 -0.007 0.021
C109 0.085 0.038 0.052 -0.004 -0.018 0.014
C110 0.049 0.060 0.031 -0.007 0.005 -0.004
C111 0.047 0.095 0.042 0.011 0.004 0.022
C112 0.077 0.047 0.057 0.002 0.015 0.023
C113 0.050 0.063 0.031 0.002 -0.004 0.022
C114 0.044 0.058 0.061 0.006 -0.010 0.004
C115 0.091 0.058 0.042 -0.012 -0.012 0.043
C116 0.070 0.085 0.046 0.004 -0.009 0.025
C117 0.049 0.079 0.046 -0.009 -0.013 0.035
C118 0.042 0.063 0.063 -0.003 -0.021 0.012
C119 0.088 0.063 0.082 0.015 0.031 0.006
C120 0.047 0.113 0.038 -0.028 -0.005 0.028
C121 0.034 0.058 0.049 -0.025 0.003 0.006
C122 0.042 0.076 0.034 -0.019 0.007 0.001
C123 0.074 0.048 0.057 0.016 0.025 0.026
C124 0.049 0.061 0.047 -0.005 0.006 0.031
C125 0.044 0.080 0.076 -0.006 0.010 0.032
C126 0.062 0.115 0.061 -0.019 -0.006 0.047
C127 0.056 0.092 0.075 -0.027 -0.016 0.034
C128 0.050 0.082 0.059 0.004 0.006 0.030
C129 0.050 0.070 0.081 -0.014 0.017 -0.005
C130 0.035 0.051 0.067 0.004 -0.010 0.006
C131 0.104 0.188 0.108 -0.045 -0.029 0.083
C132 0.059 0.081 0.062 -0.045 -0.027 0.040
C133 0.106 0.060 0.208 -0.018 0.062 0.011
C134 0.068 0.077 0.040 0.002 0.001 -0.010
C135 0.076 0.081 0.072 0.001 0.004 0.042
C136 0.057 0.155 0.051 0.035 0.004 0.033
C137 0.032 0.044 0.074 -0.010 0.001 0.010
C138 0.036 0.092 0.075 -0.009 0.000 0.019
C139 0.059 0.051 0.054 0.007 0.020 0.012
C140 0.080 0.063 0.098 0.016 0.035 -0.009
C141 0.059 0.105 0.069 0.010 0.003 0.014
C142 0.045 0.055 0.079 -0.027 -0.025 0.023
C143 0.078 0.136 0.067 -0.022 0.016 -0.024
C144 0.035 0.050 0.048 0.007 -0.008 0.006
C145 0.042 0.046 0.068 0.004 -0.002 0.009
C146 0.054 0.070 0.072 0.002 0.004 0.008
C147 0.078 0.104 0.086 -0.011 -0.005 0.047
C148 0.042 0.144 0.054 0.017 -0.003 0.016
C149 0.109 0.058 0.050 -0.011 -0.007 0.046
C150 0.097 0.126 0.109 -0.043 -0.045 0.042
C151 0.044 0.072 0.054 -0.001 0.001 0.011
C152 0.043 0.059 0.044 -0.010 0.014 0.004
C153 0.051 0.074 0.062 0.007 -0.006 0.015
C154 0.082 0.047 0.064 0.005 -0.019 0.007
C155 0.081 0.089 0.066 0.007 0.002 0.050
C156 0.046 0.081 0.098 0.017 -0.010 0.016
C157 0.104 0.050 0.090 -0.011 -0.036 0.043
C158 0.050 0.118 0.103 0.015 0.014 0.002
C159 0.060 0.070 0.072 0.027 -0.021 -0.009
C160 0.109 0.094 0.065 0.018 0.020 0.062
C161 0.053 0.053 0.166 -0.008 -0.006 0.010
C162 0.141 0.166 0.052 -0.020 -0.004 0.101
C163 0.040 0.075 0.104 -0.030 0.021 -0.021
C164 0.067 0.083 0.061 -0.024 0.001 0.031
C165 0.055 0.070 0.057 0.012 -0.019 0.022
C166 0.161 0.105 0.134 0.055 0.093 0.079
C167 0.062 0.093 0.157 0.032 0.017 0.019
C168 0.077 0.047 0.064 0.002 -0.008 0.014
C169 0.131 0.067 0.117 0.026 0.004 0.030
C170 0.093 0.172 0.066 -0.050 -0.026 0.068
C171 0.066 0.124 0.459 -0.163 -0.119 0.053
C172 0.113 0.168 0.103 -0.047 -0.017 0.089
C173 0.071 0.068 0.058 0.009 0.000 0.021
C174 0.098 0.065 0.060 0.006 -0.021 -0.028
C175 0.081 0.168 0.133 0.054 -0.020 -0.053
C176 0.106 0.085 0.059 0.008 -0.004 0.002
C177 0.047 0.080 0.093 0.008 0.009 0.035
C178 0.096 0.112 0.090 0.042 0.006 0.008
C179 0.114 0.142 0.109 0.058 0.042 0.092
C180 0.066 0.063 0.092 0.018 0.005 -0.001
C181 0.097 0.098 0.051 0.017 0.009 0.002
C182 0.037 0.155 0.095 0.029 0.004 0.000
C183 0.042 0.141 0.046 -0.026 -0.004 0.038
C184 0.051 0.085 0.287 -0.030 0.059 0.004
C185 0.094 0.093 0.081 0.010 -0.014 -0.043
C186 0.050 0.150 0.056 -0.001 0.004 0.027
C187 0.059 0.124 0.081 0.006 0.005 0.016
C188 0.076 0.317 0.092 0.119 0.013 0.052
C189 0.151 0.089 0.066 -0.007 0.001 0.041
C190 0.095 0.260 0.087 -0.053 0.039 0.000
C191 0.264 0.134 0.548 0.195 0.291 0.124
C192 0.072 0.230 0.071 0.018 -0.009 0.027
C193 0.068 0.085 0.116 -0.012 -0.007 0.027
C194 0.085 0.222 0.097 0.027 0.025 0.055
C195 0.191 0.098 0.065 -0.001 -0.012 -0.015
C196 0.096 0.106 0.106 -0.019 0.017 0.043
C198 0.135 0.208 0.138 0.087 0.070 0.061
C199 0.153 0.134 0.118 0.032 0.053 0.065
C201 0.146 0.065 0.083 -0.011 -0.043 0.049
C203 0.067 0.075 0.077 -0.032 -0.024 0.038
C204 0.067 0.084 0.100 -0.029 0.039 -0.022
C206 0.102 0.337 0.136 0.109 -0.023 -0.034
Cl1 0.088 0.121 0.061 0.001 -0.007 0.034
Cl2 0.137 0.063 0.075 -0.006 0.005 0.021
Cl3 0.087 0.129 0.122 0.008 0.028 0.033
Cl4 0.123 0.159 0.358 -0.092 0.062 0.048
Cl5 0.122 0.233 0.111 0.038 0.045 0.010
Cl6 0.087 0.210 0.133 -0.031 0.036 0.043
Cl7 0.564 0.210 0.355 -0.030 0.274 -0.044
Cl8 0.503 0.341 0.277 -0.030 0.189 -0.160
Cl9 0.152 0.260 0.385 -0.190 0.123 -0.035
Cl12 0.081 0.224 0.117 -0.025 0.014 0.059
Cl13 0.303 0.172 0.123 0.040 0.072 0.154
Cl14 0.118 0.147 0.184 0.014 0.015 0.074
Cl15 0.092 0.080 0.094 0.011 0.013 0.031
Cl16 0.061 0.098 0.055 -0.012 -0.002 0.036
N1 0.040 0.045 0.046 -0.023 -0.017 0.029
N2 0.028 0.031 0.035 -0.009 -0.007 0.015
N3 0.023 0.028 0.031 -0.009 -0.005 0.012
N4 0.020 0.026 0.032 -0.010 -0.006 0.008
N5 0.017 0.027 0.037 -0.013 -0.006 0.005
N6 0.018 0.023 0.032 -0.011 0.001 0.002
N7 0.016 0.023 0.032 -0.006 0.001 -0.001
N8 0.020 0.025 0.030 -0.009 -0.002 0.000
N9 0.019 0.042 0.037 -0.018 0.004 -0.006
O1 0.038 0.036 0.038 -0.015 -0.010 0.022
O2 0.031 0.035 0.042 -0.012 -0.008 0.019
O3 0.036 0.032 0.045 -0.004 -0.020 0.010
O4 0.034 0.034 0.031 -0.009 -0.016 0.011
O5 0.043 0.045 0.042 -0.024 -0.026 0.023
O6 0.034 0.044 0.063 -0.027 -0.029 0.021
O7 0.030 0.032 0.037 -0.012 0.009 0.003
O8 0.024 0.037 0.043 -0.006 0.013 0.001
O9 0.025 0.044 0.051 -0.019 0.018 -0.005
O10 0.029 0.031 0.041 -0.014 0.009 0.003
O11 0.021 0.036 0.032 -0.010 0.003 -0.003
O12 0.022 0.041 0.033 -0.017 0.002 -0.005
O16 0.103 0.083 0.093 0.010 0.007 0.037
O20 0.049 0.162 0.141 -0.063 0.016 -0.005
O23 0.106 0.219 0.190 0.106 -0.039 -0.048

loop_
_atom_type_symbol
_atom_type_description
_atom_type_scat_dispersion_real
_atom_type_scat_dispersion_imag
_atom_type_scat_source
C C 0.0181 0.0091 'International Tables Vol C Tables 4.2.6.8 and 6.1.1.4'
H H 0.0000 0.0000 'International Tables Vol C Tables 4.2.6.8 and 6.1.1.4'
N N 0.0311 0.0180 'International Tables Vol C Tables 4.2.6.8 and 6.1.1.4'
O O 0.0492 0.0322 'International Tables Vol C Tables 4.2.6.8 and 6.1.1.4'
Cl Cl 0.3639 0.7018 'International Tables Vol C Tables 4.2.6.8 and 6.1.1.4'

loop_
_geom_angle_atom_site_label_1
_geom_angle_atom_site_label_2
_geom_angle_atom_site_label_3
_geom_angle
C22 C1 C42 117.6(3)
C52 C2 C4 117.2(3)
C19 C3 C30 123.5(3)
C19 C3 C5 107.6(3)
C30 C3 C5 128.9(3)
C2 C4 C17 122.6(3)
C2 C4 C23 128.9(3)
C17 C4 C23 108.5(3)
N7 C5 N8 129.3(3)
N7 C5 C3 111.8(3)
N8 C5 C3 118.9(3)
C8 C6 C17 117.1(3)
N4 C7 N5 125.5(3)
N4 C7 C45 112.7(3)
N5 C7 C45 121.3(3)
O7 C8 C6 123.9(3)
O7 C8 C52 113.7(3)
C6 C8 C52 122.3(3)
C10 C9 N7 121.8(3)
C10 C9 C19 128.7(3)
N7 C9 C19 109.4(3)
C9 C10 N6 123.5(3)
C9 C10 C17 131.1(3)
N6 C10 C17 105.4(3)
O2 C11 C46 125.6(3)
O2 C11 C32 114.1(3)
C46 C11 C32 120.3(3)
C39 C12 C20 120.4(3)
C39 C12 C35 106.5(3)
C20 C12 C35 133.0(3)
C78 C13 C55 124.9(4)
C78 C13 O12 118.1(4)
C55 C13 O12 116.8(4)
N2 C14 N1 128.3(3)
N2 C14 C29 124.5(3)
N1 C14 C29 107.2(3)
N3 C15 N2 128.1(3)
N3 C15 C39 111.2(3)
N2 C15 C39 120.8(3)
O3 C16 C49 123.8(4)
O3 C16 C61 114.5(3)
C49 C16 C61 121.6(4)
C6 C17 C4 120.2(3)
C6 C17 C10 132.6(3)
C4 C17 C10 107.2(3)
N8 C18 N9 130.1(3)
N8 C18 C43 122.4(3)
N9 C18 C43 107.5(3)
C3 C19 C31 119.8(3)
C3 C19 C9 104.4(3)
C31 C19 C9 135.7(3)
C61 C20 C12 117.1(3)
C27 C21 C123 116.0(5)
C27 C21 C126 124.7(5)
C123 C21 C126 119.3(5)
O5 C22 C1 124.9(3)
O5 C22 C38 112.9(3)
C1 C22 C38 122.2(3)
N5 C23 N6 128.3(3)
N5 C23 C4 125.1(3)
N6 C23 C4 106.5(3)
C36 C24 C70 124.5(4)
C36 C24 O10 118.3(4)
C70 C24 O10 116.6(4)
C30 C25 O9 123.8(3)
C30 C25 C60 121.1(3)
O9 C25 C60 115.0(3)
C32 C26 C74 117.7(4)
C44 C27 C21 122.8(4)
C44 C27 O9 119.7(4)
C21 C27 O9 117.4(4)
C38 C28 C45 117.5(3)
C74 C29 C46 122.0(3)
C74 C29 C14 108.2(3)
C46 C29 C14 129.7(3)
C25 C30 C3 116.5(3)
C60 C31 C19 117.6(3)
O1 C32 C26 124.6(4)
O1 C32 C11 113.8(3)
C26 C32 C11 121.6(3)
C100 C33 C56 123.3(4)
C100 C33 O5 117.6(4)
C56 C33 O5 118.8(4)
O11 C34 C40 124.7(3)
O11 C34 C37 114.8(3)
C40 C34 C37 120.5(3)
C48 C35 N3 123.1(3)
C48 C35 C12 127.3(3)
N3 C35 C12 109.2(3)
C24 C36 C91 116.2(4)
C24 C36 C67 123.3(4)
C91 C36 C67 120.5(4)
O12 C37 C77 124.6(3)
O12 C37 C34 114.6(3)
C77 C37 C34 120.8(3)
C28 C38 O6 124.5(4)
C28 C38 C22 120.7(3)
O6 C38 C22 114.8(3)
C12 C39 C49 122.8(3)
C12 C39 C15 106.3(3)
C49 C39 C15 130.9(3)
C43 C40 C34 117.7(3)
C43 C41 C77 120.6(3)
C43 C41 C66 109.5(3)
C77 C41 C66 129.9(3)
C1 C42 C45 119.1(3)
C1 C42 C48 135.7(3)
C45 C42 C48 105.2(3)
C40 C43 C41 122.4(3)
C40 C43 C18 129.4(3)
C41 C43 C18 108.3(3)
C57 C44 C27 117.6(5)
C57 C44 C92 120.7(4)
C27 C44 C92 121.7(4)
C28 C45 C42 122.9(3)
C28 C45 C7 131.4(3)
C42 C45 C7 105.7(3)
C11 C46 C29 117.7(3)
C94 C47 C97 124.7(4)
C94 C47 O7 117.0(4)
C97 C47 O7 117.9(4)
C35 C48 N4 119.2(3)
C35 C48 C42 130.7(3)
N4 C48 C42 109.2(3)
C16 C49 C39 116.2(4)
C123 C50 C57 120.4(5)
O6 C51 C72 118.1(4)
O6 C51 C105 118.4(4)
C72 C51 C105 123.4(4)
O8 C52 C2 124.4(3)
O8 C52 C8 115.3(3)
C2 C52 C8 120.2(3)
C75 C53 C163 113.8(6)
C75 C53 C138 122.2(5)
C163 C53 C138 123.9(6)
C86 C54 O3 118.8(4)
C86 C54 C117 124.1(5)
O3 C54 C117 116.8(4)
C13 C55 C121 116.0(5)
C13 C55 C98 121.1(4)
C121 C55 C98 122.8(4)
C33 C56 C59 117.1(5)
C33 C56 C134 122.3(4)
C59 C56 C134 120.6(5)
C50 C57 C44 120.9(5)
C62 C58 C137 116.6(4)
C62 C58 C144 122.3(4)
C137 C58 C144 121.1(5)
C132 C59 C56 120.4(5)
O10 C60 C31 125.5(3)
O10 C60 C25 113.0(3)
C31 C60 C25 121.5(3)
O4 C61 C20 124.2(3)
O4 C61 C16 114.1(3)
C20 C61 C16 121.7(3)
C58 C62 C71 124.4(4)
C58 C62 O11 119.5(4)
C71 C62 O11 115.9(4)
C104 C63 C108 116.9(5)
C104 C63 C145 122.2(4)
C108 C63 C145 120.9(5)
O4 C64 C93 116.9(4)
O4 C64 C113 118.8(4)
C93 C64 C113 123.9(4)
C142 C65 C115 122.7(5)
N9 C66 C41 101.9(3)
C36 C67 C160 111.6(4)
C36 C67 C177 111.6(4)
C160 C67 C177 111.7(5)
C152 C68 C137 120.8(4)
C185 C69 C80 113.7(5)
C185 C69 C166 108.1(7)
C80 C69 C166 112.8(5)
C24 C70 C87 116.5(4)
C24 C70 C124 120.3(4)
C87 C70 C124 123.1(4)
C62 C71 C152 115.7(4)
C62 C71 C89 120.9(4)
C152 C71 C89 123.4(4)
C51 C72 C107 116.6(5)
C51 C72 C146 120.7(5)
C107 C72 C146 122.7(5)
C191 C73 C171 113.2(12)
C191 C73 C78 113.7(6)
C171 C73 C78 112.0(5)
C29 C74 C26 120.7(4)
C29 C74 C79 109.5(3)
C26 C74 C79 129.8(4)
C139 C75 C53 125.8(5)
C139 C75 O8 117.7(4)
C53 C75 O8 116.4(5)
C88 C76 C107 120.9(5)
C41 C77 C37 118.0(3)
C13 C78 C110 116.1(5)
C13 C78 C73 122.1(4)
C110 C78 C73 121.7(5)
N1 C79 C74 101.5(3)
C118 C80 C104 116.1(5)
C118 C80 C69 123.6(5)
C104 C80 C69 120.3(4)
C95 C81 C94 119.7(5)
C149 C82 C113 121.5(6)
C106 C83 O1 118.3(4)
C106 C83 C101 126.3(4)
O1 C83 C101 115.2(4)
C147 C84 C162 111.3(6)
C147 C84 C97 111.8(5)
C162 C84 C97 111.3(6)
C135 C85 C101 111.7(5)
C135 C85 C167 109.2(5)
C101 C85 C167 114.5(6)
C54 C86 C154 114.8(5)
C54 C86 C129 120.8(5)
C154 C86 C129 124.4(6)
C103 C87 C70 120.7(5)
C76 C88 C105 121.3(5)
C71 C89 C168 111.0(4)
C71 C89 C116 113.7(4)
C168 C89 C116 110.1(5)
Cl1 C90 Cl2 113.2(3)
C103 C91 C36 121.5(5)
C176 C92 C44 113.7(5)
C176 C92 C179 112.0(7)
C44 C92 C179 109.9(5)
C109 C93 C64 117.1(5)
C109 C93 C130 123.7(5)
C64 C93 C130 119.1(4)
C47 C94 C81 113.2(5)
C47 C94 C183 121.9(5)
C81 C94 C183 124.9(5)
C96 C95 C81 124.8(6)
C95 C96 C97 118.4(6)
C96 C97 C47 118.9(5)
C96 C97 C84 118.0(5)
C47 C97 C84 123.0(4)
C55 C98 C127 114.4(5)
C55 C98 C153 110.0(4)
C127 C98 C153 110.5(5)
C157 C99 C117 121.6(7)
C33 C100 C120 116.1(5)
C33 C100 C181 122.0(5)
C120 C100 C181 121.9(5)
C142 C101 C83 114.7(5)
C142 C101 C85 123.5(5)
C83 C101 C85 121.6(4)
C91 C103 C87 120.6(4)
C63 C104 C80 124.4(4)
C63 C104 O2 117.7(4)
C80 C104 O2 117.5(4)
C88 C105 C51 116.9(5)
C88 C105 C114 122.6(5)
C51 C105 C114 120.4(4)
C83 C106 C115 115.8(5)
C83 C106 C112 121.9(4)
C115 C106 C112 122.3(5)
C76 C107 C72 121.0(5)
C165 C108 C63 120.8(5)
C149 C109 C93 120.7(6)
C122 C110 C78 121.1(5)
C113 C111 C148 112.0(5)
C113 C111 C136 111.0(5)
C148 C111 C136 108.9(5)
C133 C112 C106 112.6(5)
C133 C112 C169 110.7(7)
C106 C112 C169 113.1(6)
C64 C113 C82 115.3(5)
C64 C113 C111 122.0(5)
C82 C113 C111 122.7(5)
C174 C114 C105 111.2(5)
C174 C114 C195 106.5(6)
C105 C114 C195 113.9(6)
C65 C115 C106 120.0(5)
C99 C117 C54 117.7(6)
C99 C117 C186 122.2(6)
C54 C117 C186 120.2(5)
C165 C118 C80 121.6(5)
C140 C119 C139 121.8(7)
C132 C120 C100 122.3(5)
C122 C121 C55 120.7(5)
C110 C122 C121 121.2(4)
C50 C123 C21 122.2(5)
C70 C124 C155 113.6(5)
C70 C124 C125 111.5(4)
C155 C124 C125 110.5(5)
C164 C126 C128 113.5(6)
C164 C126 C21 115.4(5)
C128 C126 C21 114.5(5)
C86 C129 C158 110.7(6)
C86 C129 C143 113.1(7)
C158 C129 C143 110.9(6)
C93 C130 C156 113.0(5)
C93 C130 C180 112.9(5)
C156 C130 C180 110.4(5)
C120 C132 C59 120.5(5)
C141 C134 C56 113.9(5)
C141 C134 C188 111.4(6)
C56 C134 C188 110.2(6)
C68 C137 C58 120.8(5)
C53 C138 C172 111.3(6)
C53 C138 C150 113.5(6)
C172 C138 C150 109.0(6)
C75 C139 C119 116.6(6)
C75 C139 C173 122.7(5)
C119 C139 C173 120.7(6)
C119 C140 C163 120.1(6)
C65 C142 C101 120.5(5)
C58 C144 C159 111.1(4)
C58 C144 C102 111.9(4)
C159 C144 C102 110.0(5)
C184 C145 C63 113.5(5)
C184 C145 C161 111.2(7)
C63 C145 C161 113.2(5)
C192 C146 C182 113.0(7)
C192 C146 C72 112.9(6)
C182 C146 C72 111.7(6)
C109 C149 C82 121.3(5)
C68 C152 C71 121.5(5)
C157 C154 C86 120.6(6)
C99 C157 C154 121.3(6)
C140 C163 C53 121.8(6)
C118 C165 C108 120.1(5)
C131 C173 C189 110.4(7)
C131 C173 C139 112.1(6)
C189 C173 C139 111.6(6)
C175 C181 C100 113.0(8)
C175 C181 C178 113.8(7)
C100 C181 C178 110.1(6)
C94 C183 C151 114.3(4)
C94 C183 C170 110.4(7)
C151 C183 C170 110.4(5)
C190 C186 C117 112.8(8)
C190 C186 C187 112.7(6)
C117 C186 C187 111.9(6)
Cl4 C193 Cl3 115.6(5)
Cl5 C194 Cl6 122.5(7)
Cl13 C196 Cl12 111.5(5)
Cl8 C198 Cl7 116.3(8)
Cl9 C199 Cl14 115.3(7)
Cl16 C203 Cl15 110.8(3)
C14 N1 C79 113.5(3)
C14 N2 C15 119.2(3)
C15 N3 C35 106.7(3)
C7 N4 C48 107.0(3)
C23 N5 C7 120.2(3)
C23 N6 C10 112.3(3)
C5 N7 C9 106.6(3)
C18 N8 C5 119.5(3)
C18 N9 C66 112.8(3)
C32 O1 C83 118.5(3)
C11 O2 C104 118.0(3)
C16 O3 C54 119.3(3)
C61 O4 C64 121.7(3)
C22 O5 C33 121.1(3)
C38 O6 C51 117.9(3)
C8 O7 C47 117.2(3)
C52 O8 C75 115.7(3)
C25 O9 C27 117.9(3)
C60 O10 C24 121.0(3)
C34 O11 C62 118.8(3)
C37 O12 C13 118.7(3)

loop_
_geom_bond_atom_site_label_1
_geom_bond_atom_site_label_2
_geom_bond_distance
C1 C22 1.381(5)
C1 C42 1.399(5)
C2 C52 1.377(5)
C2 C4 1.390(5)
C3 C19 1.386(5)
C3 C30 1.391(5)
C3 C5 1.449(5)
C4 C17 1.397(5)
C4 C23 1.449(5)
C5 N7 1.327(5)
C5 N8 1.365(5)
C6 C8 1.386(5)
C6 C17 1.389(5)
C7 N4 1.309(5)
C7 N5 1.370(5)
C7 C45 1.453(5)
C8 O7 1.378(4)
C8 C52 1.411(5)
C9 C10 1.357(5)
C9 N7 1.413(4)
C9 C19 1.484(5)
C10 N6 1.399(4)
C10 C17 1.464(5)
C11 O2 1.362(4)
C11 C46 1.379(5)
C11 C32 1.409(5)
C12 C39 1.375(5)
C12 C20 1.410(5)
C12 C35 1.458(5)
C13 C78 1.379(7)
C13 C55 1.386(7)
C13 O12 1.409(4)
C14 N2 1.319(5)
C14 N1 1.336(5)
C14 C29 1.468(5)
C15 N3 1.334(5)
C15 N2 1.355(5)
C15 C39 1.468(5)
C16 O3 1.384(5)
C16 C49 1.389(5)
C16 C61 1.391(6)
C18 N8 1.304(5)
C18 N9 1.339(5)
C18 C43 1.471(5)
C19 C31 1.395(5)
C20 C61 1.384(5)
C21 C27 1.399(7)
C21 C123 1.409(8)
C21 C126 1.501(8)
C22 O5 1.372(4)
C22 C38 1.403(6)
C23 N5 1.305(5)
C23 N6 1.358(5)
C24 C36 1.382(6)
C24 C70 1.395(6)
C24 O10 1.412(5)
C25 C30 1.379(5)
C25 O9 1.386(4)
C25 C60 1.409(5)
C26 C32 1.376(6)
C26 C74 1.397(5)
C27 C44 1.394(6)
C27 O9 1.402(5)
C28 C38 1.372(5)
C28 C45 1.378(5)
C29 C74 1.373(5)
C29 C46 1.395(5)
C31 C60 1.389(5)
C32 O1 1.368(4)
C33 C100 1.378(7)
C33 C56 1.383(7)
C33 O5 1.396(5)
C34 O11 1.368(4)
C34 C40 1.383(5)
C34 C37 1.412(5)
C35 C48 1.357(5)
C35 N3 1.412(4)
C36 C91 1.402(6)
C36 C67 1.505(7)
C37 O12 1.365(4)
C37 C77 1.390(5)
C38 O6 1.378(5)
C39 C49 1.401(5)
C40 C43 1.380(5)
C41 C43 1.382(5)
C41 C77 1.385(5)
C41 C66 1.498(5)
C42 C45 1.410(5)
C42 C48 1.465(5)
C44 C57 1.389(6)
C44 C92 1.512(7)
C47 C94 1.381(6)
C47 C97 1.395(7)
C47 O7 1.404(5)
C48 N4 1.410(4)
C50 C123 1.349(9)
C50 C57 1.377(8)
C51 O6 1.389(5)
C51 C72 1.390(7)
C51 C105 1.399(7)
C52 O8 1.372(4)
C53 C75 1.386(7)
C53 C163 1.435(9)
C53 C138 1.473(9)
C54 C86 1.384(7)
C54 O3 1.389(5)
C54 C117 1.390(7)
C55 C121 1.402(6)
C55 C98 1.508(7)
C56 C59 1.390(7)
C56 C134 1.521(7)
C58 C62 1.385(6)
C58 C137 1.392(7)
C58 C144 1.521(7)
C59 C132 1.377(9)
C60 O10 1.365(4)
C61 O4 1.374(4)
C62 C71 1.395(6)
C62 O11 1.400(5)
C63 C104 1.381(7)
C63 C108 1.395(7)
C63 C145 1.508(7)
C64 O4 1.388(5)
C64 C93 1.392(6)
C64 C113 1.399(7)
C65 C142 1.366(9)
C65 C115 1.371(9)
C66 N9 1.471(5)
C67 C160 1.524(8)
C67 C177 1.532(7)
C68 C152 1.360(8)
C68 C137 1.381(8)
C69 C185 1.510(8)
C69 C80 1.512(7)
C69 C166 1.526(9)
C70 C87 1.395(7)
C70 C124 1.513(7)
C71 C152 1.403(6)
C71 C89 1.509(7)
C72 C107 1.393(7)
C72 C146 1.518(8)
C73 C191 1.418(11)
C73 C171 1.429(9)
C73 C78 1.517(7)
C74 C79 1.505(6)
C75 C139 1.375(8)
C75 O8 1.417(5)
C76 C88 1.359(9)
C76 C107 1.376(9)
C78 C110 1.408(6)
C79 N1 1.455(5)
C80 C118 1.393(7)
C80 C104 1.397(6)
C81 C95 1.383(10)
C81 C94 1.456(8)
C82 C149 1.363(10)
C82 C113 1.408(8)
C83 C106 1.361(7)
C83 O1 1.400(5)
C83 C101 1.417(7)
C84 C147 1.509(9)
C84 C162 1.521(9)
C84 C97 1.542(8)
C85 C135 1.500(8)
C85 C101 1.504(8)
C85 C167 1.539(9)
C86 C154 1.424(8)
C86 C129 1.502(8)
C87 C103 1.387(8)
C88 C105 1.385(7)
C89 C168 1.521(7)
C89 C116 1.527(7)
C90 Cl1 1.730(6)
C90 Cl2 1.737(7)
C91 C103 1.365(8)
C92 C176 1.504(9)
C92 C179 1.521(9)
C93 C109 1.390(7)
C93 C130 1.511(8)
C94 C183 1.480(9)
C95 C96 1.308(9)
C96 C97 1.386(7)
C98 C127 1.509(8)
C98 C153 1.548(8)
C99 C157 1.319(11)
C99 C117 1.375(9)
C100 C120 1.397(8)
C100 C181 1.526(9)
C101 C142 1.404(7)
C102 C144 1.534(7)
C104 O2 1.409(5)
C105 C114 1.515(8)
C106 C115 1.416(7)
C106 C112 1.523(8)
C108 C165 1.387(8)
C109 C149 1.361(9)
C110 C122 1.349(8)
C111 C113 1.472(8)
C111 C148 1.550(8)
C111 C136 1.559(8)
C112 C133 1.500(10)
C112 C169 1.530(9)
C114 C174 1.494(8)
C114 C195 1.541(11)
C117 C186 1.496(10)
C118 C165 1.378(8)
C119 C140 1.353(11)
C119 C139 1.391(8)
C120 C132 1.329(9)
C121 C122 1.378(8)
C124 C155 1.522(8)
C124 C125 1.537(8)
C126 C164 1.474(8)
C126 C128 1.498(8)
C129 C158 1.527(10)
C129 C143 1.535(10)
C130 C156 1.515(8)
C130 C180 1.537(8)
C131 C173 1.497(11)
C134 C141 1.502(9)
C134 C188 1.528(11)
C138 C172 1.512(10)
C138 C150 1.513(9)
C139 C173 1.514(9)
C140 C163 1.377(11)
C144 C159 1.526(7)
C145 C184 1.461(10)
C145 C161 1.518(8)
C146 C192 1.464(11)
C146 C182 1.500(9)
C151 C183 1.536(9)
C154 C157 1.394(11)
C170 C183 1.543(9)
C173 C189 1.511(10)
C175 C181 1.490(13)
C178 C181 1.571(11)
C186 C190 1.491(11)
C186 C187 1.540(10)
C193 Cl4 1.693(8)
C193 Cl3 1.718(8)
C194 Cl5 1.571(9)
C194 Cl6 1.730(9)
C196 Cl13 1.647(10)
C196 Cl12 1.780(10)
C198 Cl8 1.495(15)
C198 Cl7 1.878(16)
C199 Cl9 1.602(11)
C199 Cl14 1.666(12)
C201 O16 1.352(9)
C203 Cl16 1.744(7)
C203 Cl15 1.781(7)
C204 O20 1.851(12)
C206 O23 1.453(9)
